data_4108172
loop_
_publ_author_name
'Travis J. Hebden'
'Melanie C. Denney'
'Vincent Pons'
'Paula M. B. Piccoli'
'Thomas F. Koetzle'
'Arthur J. Schultz'
'Werner Kaminsky'
'Karen I. Goldberg'
'D. Michael Heinekey'

_publ_contact_author_address
;
Department of Chemistry, BOX 351700
University of Washington
Seattle, WA 98195
USA
;
_publ_contact_author_email wernerka@u.washington.edu
_publ_contact_author_name 'Werner Kaminsky'
_publ_section_title
;
 \s-Borane Complexes of Iridium: Synthesis and Structural Characterization
;
_journal_name_full 'Journal of the American Chemical Society'
_journal_page_first 10812
_journal_page_last 10820
_journal_paper_doi 10.1021/ja801898m
_journal_volume 130
_journal_year 2008
_chemical_formula_moiety '2(C28 H52 B Ir O4 P2), C4 H8 O'
_chemical_formula_sum 'C60 H112 B2 Ir2 O9 P4'
_chemical_formula_weight 1507.40
_chemical_name_common TJHI82Ax1
_chemical_name_systematic TJHI82Ax1
_space_group_IT_number 15
_symmetry_cell_setting monoclinic
_symmetry_Int_Tables_number 15
_symmetry_space_group_name_Hall '-C 2yc'
_symmetry_space_group_name_H-M 'C 1 2/c 1'
_atom_sites_solution_hydrogens geom
_atom_sites_solution_primary direct
_atom_sites_solution_secondary difmap
_audit_creation_method SHELXL-97
_cell_angle_alpha 90.00
_cell_angle_beta 90.3735(6)
_cell_angle_gamma 90.00
_cell_formula_units_Z 4
_cell_length_a 41.2238(2)
_cell_length_b 11.1233(2)
_cell_length_c 14.6122(3)
_cell_measurement_reflns_used 1804
_cell_measurement_temperature 130(2)
_cell_volume 6700.20(19)
_computing_cell_refinement 'HKL Scalepack (Otwinowski & Minor 1997)'
_computing_data_collection KappaCCD
_computing_data_reduction 'HKL Scalepack (Otwinowski & Minor 1997)'
_computing_molecular_graphics 'maXus, Zortep'
_computing_publication_material 'SHELXL-97 (Sheldrick, 1997)'
_computing_structure_refinement 'SHELXL-97 (Sheldrick, 1997)'
_computing_structure_solution DIRDIF
_diffrn_ambient_temperature 130(2)
_diffrn_measured_fraction_theta_full 0.999
_diffrn_measured_fraction_theta_max 0.881
_diffrn_measurement_device_type 'Nonius KappaCCD'
_diffrn_measurement_method '\f and \w scans'
_diffrn_radiation_monochromator graphite
_diffrn_radiation_source 'fine-focus sealed tube'
_diffrn_radiation_type MoK\a
_diffrn_radiation_wavelength 0.71073
_diffrn_reflns_av_R_equivalents 0.0974
_diffrn_reflns_av_sigmaI/netI 0.0810
_diffrn_reflns_limit_h_max 61
_diffrn_reflns_limit_h_min -61
_diffrn_reflns_limit_k_max 16
_diffrn_reflns_limit_k_min -16
_diffrn_reflns_limit_l_max 21
_diffrn_reflns_limit_l_min -21
_diffrn_reflns_number 26615
_diffrn_reflns_theta_full 25.00
_diffrn_reflns_theta_max 31.97
_diffrn_reflns_theta_min 2.35
_exptl_absorpt_coefficient_mu 4.114
_exptl_absorpt_correction_T_max 0.2040
_exptl_absorpt_correction_T_min 0.1552
_exptl_absorpt_correction_type multi-scan
_exptl_absorpt_process_details HKL2000
_exptl_crystal_colour orange
_exptl_crystal_density_diffrn 1.494
_exptl_crystal_description prism
_exptl_crystal_F_000 3072
_exptl_crystal_size_max 0.59
_exptl_crystal_size_mid 0.40
_exptl_crystal_size_min 0.38
_refine_diff_density_max 2.822
_refine_diff_density_min -3.992
_refine_diff_density_rms 0.212
_refine_ls_extinction_method none
_refine_ls_goodness_of_fit_ref 1.077
_refine_ls_hydrogen_treatment mixed
_refine_ls_matrix_type full
_refine_ls_number_parameters 381
_refine_ls_number_reflns 10236
_refine_ls_number_restraints 3
_refine_ls_restrained_S_all 1.076
_refine_ls_R_factor_all 0.0656
_refine_ls_R_factor_gt 0.0501
_refine_ls_shift/su_max 0.009
_refine_ls_shift/su_mean 0.000
_refine_ls_structure_factor_coef Fsqd
_refine_ls_weighting_details 'calc w=1/[\s^2^(Fo^2^)+(0.0415P)^2^+69.0334P] where P=(Fo^2^+2Fc^2^)/3'
_refine_ls_weighting_scheme calc
_refine_ls_wR_factor_gt 0.1195
_refine_ls_wR_factor_ref 0.1313
_reflns_number_gt 8134
_reflns_number_total 10236
_reflns_threshold_expression >2sigma(I)
_cod_data_source_file ja801898m-file003.cif
_cod_data_source_block shelxl
_cod_original_cell_volume 6700.21(19)
_cod_original_sg_symbol_H-M 'C 2/c '
_cod_database_code 4108172

loop_
_symmetry_equiv_pos_as_xyz
'x, y, z'
'-x, y, -z+1/2'
'x+1/2, y+1/2, z'
'-x+1/2, y+1/2, -z+1/2'
'-x, -y, -z'
'x, -y, z-1/2'
'-x+1/2, -y+1/2, -z'
'x+1/2, -y+1/2, z-1/2'

loop_
_atom_site_label
_atom_site_type_symbol
_atom_site_fract_x
_atom_site_fract_y
_atom_site_fract_z
_atom_site_U_iso_or_equiv
_atom_site_adp_type
_atom_site_occupancy
_atom_site_symmetry_multiplicity
_atom_site_calc_flag
_atom_site_refinement_flags
Ir1 Ir 0.119864(4) 0.103694(16) 0.137342(12) 0.01744(6) Uani 1 1 d .
H1 H 0.1390(15) 0.046(6) 0.218(4) 0.028(16) Uiso 1 1 d .
P1 P 0.08513(3) -0.05502(12) 0.11618(8) 0.0186(2) Uani 1 1 d .
P2 P 0.14018(3) 0.29370(12) 0.12455(8) 0.0194(2) Uani 1 1 d .
O1 O 0.05196(8) 0.0055(3) 0.0682(2) 0.0237(7) Uani 1 1 d .
O2 O 0.11075(9) 0.3740(4) 0.0745(3) 0.0267(8) Uani 1 1 d .
O3 O 0.16925(9) -0.1053(3) 0.1340(3) 0.0294(9) Uani 1 1 d .
O4 O 0.19411(9) 0.0716(4) 0.1689(3) 0.0254(8) Uani 1 1 d .
O5 O -0.0002(5) 0.5164(12) 0.2844(11) 0.085(6) Uani 0.50 1 d PU
C1 C 0.08316(11) 0.1859(5) 0.0676(3) 0.0207(9) Uani 1 1 d .
C2 C 0.05422(13) 0.1250(5) 0.0459(3) 0.0229(10) Uani 1 1 d .
C3 C 0.02782(12) 0.1805(5) 0.0041(4) 0.0264(10) Uani 1 1 d .
H3 H 0.0087 0.1368 -0.0104 0.032 Uiso 1 1 calc R
C4 C 0.03048(13) 0.3035(5) -0.0160(4) 0.0292(11) Uani 1 1 d .
H4 H 0.0129 0.3428 -0.0460 0.035 Uiso 1 1 calc R
C5 C 0.05794(13) 0.3694(5) 0.0065(4) 0.0275(11) Uani 1 1 d .
H5 H 0.0592 0.4529 -0.0064 0.033 Uiso 1 1 calc R
C6 C 0.08350(12) 0.3090(5) 0.0487(3) 0.0238(10) Uani 1 1 d .
C7 C 0.09374(12) -0.1686(5) 0.0248(3) 0.0231(10) Uani 1 1 d .
C8 C 0.11305(13) -0.2750(5) 0.0619(4) 0.0276(11) Uani 1 1 d .
H8A H 0.1208 -0.3241 0.0108 0.033 Uiso 1 1 calc R
H8B H 0.0991 -0.3239 0.1013 0.033 Uiso 1 1 calc R
H8C H 0.1316 -0.2455 0.0975 0.033 Uiso 1 1 calc R
C9 C 0.06285(13) -0.2144(5) -0.0229(4) 0.0284(11) Uani 1 1 d .
H9A H 0.0687 -0.2697 -0.0723 0.034 Uiso 1 1 calc R
H9B H 0.0508 -0.1462 -0.0484 0.034 Uiso 1 1 calc R
H9C H 0.0493 -0.2566 0.0216 0.034 Uiso 1 1 calc R
C10 C 0.11412(13) -0.0998(5) -0.0462(4) 0.0261(11) Uani 1 1 d .
H10A H 0.1177 -0.1511 -0.0997 0.031 Uiso 1 1 calc R
H10B H 0.1351 -0.0778 -0.0189 0.031 Uiso 1 1 calc R
H10C H 0.1026 -0.0269 -0.0651 0.031 Uiso 1 1 calc R
C11 C 0.06708(13) -0.1236(5) 0.2198(4) 0.0261(11) Uani 1 1 d .
C12 C 0.05142(14) -0.0181(6) 0.2715(4) 0.0321(12) Uani 1 1 d .
H12A H 0.0433 -0.0464 0.3305 0.039 Uiso 1 1 calc R
H12B H 0.0334 0.0143 0.2351 0.039 Uiso 1 1 calc R
H12C H 0.0676 0.0451 0.2817 0.039 Uiso 1 1 calc R
C13 C 0.09430(14) -0.1766(5) 0.2802(4) 0.0289(11) Uani 1 1 d .
H13A H 0.0852 -0.2030 0.3387 0.035 Uiso 1 1 calc R
H13B H 0.1109 -0.1150 0.2915 0.035 Uiso 1 1 calc R
H13C H 0.1041 -0.2453 0.2489 0.035 Uiso 1 1 calc R
C14 C 0.04135(14) -0.2189(6) 0.2015(4) 0.0325(12) Uani 1 1 d .
H14A H 0.0322 -0.2461 0.2597 0.039 Uiso 1 1 calc R
H14B H 0.0512 -0.2872 0.1697 0.039 Uiso 1 1 calc R
H14C H 0.0241 -0.1846 0.1632 0.039 Uiso 1 1 calc R
C15 C 0.17321(13) 0.3300(5) 0.0404(4) 0.0254(10) Uani 1 1 d .
C16 C 0.17021(16) 0.2370(6) -0.0358(4) 0.0359(13) Uani 1 1 d .
H16A H 0.1858 0.2554 -0.0841 0.043 Uiso 1 1 calc R
H16B H 0.1482 0.2389 -0.0612 0.043 Uiso 1 1 calc R
H16C H 0.1747 0.1568 -0.0110 0.043 Uiso 1 1 calc R
C17 C 0.16810(14) 0.4548(5) -0.0028(4) 0.0294(11) Uani 1 1 d .
H17A H 0.1850 0.4695 -0.0484 0.035 Uiso 1 1 calc R
H17B H 0.1693 0.5165 0.0449 0.035 Uiso 1 1 calc R
H17C H 0.1467 0.4578 -0.0326 0.035 Uiso 1 1 calc R
C18 C 0.20731(13) 0.3256(6) 0.0840(5) 0.0357(14) Uani 1 1 d .
H18A H 0.2237 0.3355 0.0363 0.043 Uiso 1 1 calc R
H18B H 0.2105 0.2480 0.1145 0.043 Uiso 1 1 calc R
H18C H 0.2095 0.3906 0.1289 0.043 Uiso 1 1 calc R
C19 C 0.14522(13) 0.3786(5) 0.2338(4) 0.0241(10) Uani 1 1 d .
C20 C 0.15600(17) 0.5095(5) 0.2230(4) 0.0345(13) Uani 1 1 d .
H20A H 0.1548 0.5503 0.2824 0.041 Uiso 1 1 calc R
H20B H 0.1417 0.5502 0.1790 0.041 Uiso 1 1 calc R
H20C H 0.1784 0.5119 0.2008 0.041 Uiso 1 1 calc R
C21 C 0.16892(14) 0.3106(5) 0.2951(4) 0.0281(11) Uani 1 1 d .
H21A H 0.1718 0.3528 0.3518 0.034 Uiso 1 1 d R
H21B H 0.1894 0.3036 0.2646 0.034 Uiso 1 1 d R
H21C H 0.1604 0.2318 0.3070 0.034 Uiso 1 1 d R
C22 C 0.11127(15) 0.3783(6) 0.2770(4) 0.0323(12) Uani 1 1 d .
H22A H 0.1127 0.4098 0.3396 0.039 Uiso 1 1 calc R
H22B H 0.1028 0.2960 0.2784 0.039 Uiso 1 1 calc R
H22C H 0.0967 0.4291 0.2406 0.039 Uiso 1 1 calc R
C23 C 0.20390(13) -0.1248(5) 0.1224(4) 0.0292(11) Uani 1 1 d .
C24 C 0.21849(12) -0.0212(5) 0.1801(4) 0.0242(10) Uani 1 1 d .
C25 C 0.21117(18) -0.1134(7) 0.0211(5) 0.0445(17) Uani 1 1 d .
H25A H 0.2340 -0.1330 0.0104 0.053 Uiso 1 1 calc R
H25B H 0.2068 -0.0308 0.0010 0.053 Uiso 1 1 calc R
H25C H 0.1973 -0.1690 -0.0136 0.053 Uiso 1 1 calc R
C26 C 0.21258(15) -0.2497(6) 0.1568(6) 0.0463(18) Uani 1 1 d .
H26A H 0.2362 -0.2591 0.1575 0.056 Uiso 1 1 calc R
H26B H 0.2029 -0.3101 0.1162 0.056 Uiso 1 1 calc R
H26C H 0.2042 -0.2603 0.2189 0.056 Uiso 1 1 calc R
C27 C 0.22002(15) -0.0493(7) 0.2813(4) 0.0423(16) Uani 1 1 d .
H27A H 0.2354 -0.1150 0.2920 0.051 Uiso 1 1 calc R
H27B H 0.1985 -0.0734 0.3024 0.051 Uiso 1 1 calc R
H27C H 0.2272 0.0222 0.3149 0.051 Uiso 1 1 calc R
C28 C 0.25095(14) 0.0250(6) 0.1485(5) 0.0386(14) Uani 1 1 d .
H28A H 0.2667 -0.0409 0.1491 0.046 Uiso 1 1 calc R
H28B H 0.2584 0.0890 0.1897 0.046 Uiso 1 1 calc R
H28C H 0.2488 0.0568 0.0862 0.046 Uiso 1 1 calc R
C29 C 0.01663(19) 0.3208(8) 0.2699(6) 0.057(2) Uani 1 1 d U
H29A H 0.0193 0.2551 0.3130 0.068 Uiso 0.50 1 d PR
H29B H 0.0326 0.3125 0.2220 0.068 Uiso 0.50 1 d PR
H29C H 0.0315 0.2758 0.2309 0.068 Uiso 0.50 1 d PR
H29D H 0.0174 0.2889 0.3309 0.068 Uiso 0.50 1 d PR
C30 C 0.0204(5) 0.431(3) 0.316(2) 0.059(6) Uani 0.54(6) 1 d PU
H30A H 0.0166 0.4203 0.3805 0.071 Uiso 0.54(6) 1 d PR
H30B H 0.0425 0.4596 0.3082 0.071 Uiso 0.54(6) 1 d PR
C31 C 0.0235(9) 0.464(3) 0.263(5) 0.094(16) Uani 0.46(6) 1 d P
H31A H 0.0241 0.4941 0.3251 0.112 Uiso 0.46(6) 1 d PR
H31B H 0.0443 0.4764 0.2349 0.112 Uiso 0.46(6) 1 d PR
B1 B 0.16424(12) 0.0162(5) 0.1517(4) 0.0183(10) Uani 1 1 d .

loop_
_atom_site_aniso_label
_atom_site_aniso_U_11
_atom_site_aniso_U_22
_atom_site_aniso_U_33
_atom_site_aniso_U_23
_atom_site_aniso_U_13
_atom_site_aniso_U_12
Ir1 0.01654(9) 0.01838(11) 0.01737(9) 0.00084(6) -0.00244(6) 0.00038(6)
P1 0.0172(5) 0.0207(6) 0.0179(5) 0.0011(5) -0.0013(4) 0.0000(4)
P2 0.0201(5) 0.0214(6) 0.0168(5) 0.0010(5) -0.0016(4) -0.0004(5)
O1 0.0204(16) 0.0248(19) 0.0259(17) -0.0025(15) -0.0024(13) 0.0038(14)
O2 0.0284(19) 0.0249(19) 0.0268(18) 0.0023(16) -0.0024(15) 0.0028(15)
O3 0.0187(17) 0.022(2) 0.048(3) -0.0040(16) -0.0070(16) -0.0017(14)
O4 0.0196(16) 0.0201(17) 0.037(2) 0.0033(16) 0.0015(15) -0.0021(14)
O5 0.059(7) 0.055(5) 0.140(19) -0.021(8) -0.032(13) 0.001(7)
C1 0.022(2) 0.023(2) 0.018(2) -0.0009(18) -0.0054(16) 0.0079(19)
C2 0.025(2) 0.023(2) 0.021(2) -0.0039(19) -0.0029(18) 0.0031(19)
C3 0.019(2) 0.029(3) 0.032(3) -0.001(2) -0.0048(18) 0.000(2)
C4 0.025(2) 0.029(3) 0.033(3) 0.002(2) -0.009(2) 0.005(2)
C5 0.026(2) 0.027(3) 0.029(3) 0.006(2) -0.002(2) 0.001(2)
C6 0.024(2) 0.026(3) 0.022(2) 0.001(2) -0.0045(18) -0.003(2)
C7 0.019(2) 0.026(3) 0.024(2) -0.003(2) -0.0044(17) 0.0034(19)
C8 0.023(2) 0.022(3) 0.038(3) -0.004(2) -0.002(2) 0.0024(19)
C9 0.024(2) 0.034(3) 0.028(3) -0.009(2) -0.0051(19) -0.001(2)
C10 0.025(2) 0.033(3) 0.021(2) -0.004(2) 0.0018(18) 0.002(2)
C11 0.024(2) 0.033(3) 0.022(2) 0.004(2) -0.0044(18) -0.004(2)
C12 0.031(3) 0.037(3) 0.028(3) -0.004(2) 0.007(2) 0.002(2)
C13 0.034(3) 0.029(3) 0.024(2) 0.010(2) -0.002(2) -0.006(2)
C14 0.029(3) 0.039(3) 0.030(3) 0.003(2) 0.000(2) -0.011(2)
C15 0.027(2) 0.025(3) 0.024(2) 0.003(2) 0.0039(19) 0.003(2)
C16 0.046(3) 0.031(3) 0.031(3) 0.004(2) 0.010(2) 0.003(3)
C17 0.033(3) 0.031(3) 0.024(2) 0.007(2) 0.006(2) 0.004(2)
C18 0.023(2) 0.038(3) 0.046(3) 0.016(3) 0.000(2) 0.001(2)
C19 0.026(2) 0.024(2) 0.022(2) -0.0042(19) -0.0049(18) 0.001(2)
C20 0.054(4) 0.025(3) 0.024(3) -0.005(2) -0.009(2) -0.005(3)
C21 0.038(3) 0.025(3) 0.022(2) 0.002(2) -0.008(2) -0.007(2)
C22 0.039(3) 0.037(3) 0.021(2) -0.001(2) 0.001(2) 0.005(3)
C23 0.022(2) 0.028(3) 0.038(3) 0.001(2) -0.001(2) 0.006(2)
C24 0.017(2) 0.024(3) 0.031(3) 0.006(2) -0.0002(18) 0.0019(18)
C25 0.043(4) 0.056(5) 0.034(3) -0.011(3) 0.001(3) 0.018(3)
C26 0.028(3) 0.023(3) 0.088(6) 0.011(3) 0.001(3) 0.003(2)
C27 0.029(3) 0.061(5) 0.036(3) 0.004(3) -0.012(2) 0.007(3)
C28 0.022(3) 0.030(3) 0.064(4) 0.006(3) 0.005(3) -0.002(2)
C29 0.047(4) 0.063(4) 0.062(5) -0.011(4) -0.014(4) 0.012(4)
C30 0.042(8) 0.071(10) 0.064(13) -0.018(9) -0.011(8) 0.002(7)
C31 0.080(18) 0.052(14) 0.15(4) 0.00(2) -0.06(2) -0.002(13)
B1 0.015(2) 0.019(3) 0.021(2) 0.004(2) -0.0031(17) 0.0016(18)

loop_
_atom_type_symbol
_atom_type_description
_atom_type_scat_dispersion_real
_atom_type_scat_dispersion_imag
_atom_type_scat_source
C C 0.0033 0.0016 'International Tables Vol C Tables 4.2.6.8 and 6.1.1.4'
H H 0.0000 0.0000 'International Tables Vol C Tables 4.2.6.8 and 6.1.1.4'
O O 0.0106 0.0060 'International Tables Vol C Tables 4.2.6.8 and 6.1.1.4'
P P 0.1023 0.0942 'International Tables Vol C Tables 4.2.6.8 and 6.1.1.4'
Ir Ir -1.4442 7.9887 'International Tables Vol C Tables 4.2.6.8 and 6.1.1.4'
B B 0.0013 0.0007 'International Tables Vol C Tables 4.2.6.8 and 6.1.1.4'

loop_
_geom_angle_atom_site_label_1
_geom_angle_atom_site_label_2
_geom_angle_atom_site_label_3
_geom_angle
_geom_angle_site_symmetry_1
_geom_angle_site_symmetry_3
C1 Ir1 B1 155.6(2) . .
C1 Ir1 P2 79.33(15) . .
B1 Ir1 P2 96.81(16) . .
C1 Ir1 P1 79.45(15) . .
B1 Ir1 P1 101.61(16) . .
P2 Ir1 P1 158.67(4) . .
C1 Ir1 H1 160(2) . .
B1 Ir1 H1 45(2) . .
P2 Ir1 H1 105(2) . .
P1 Ir1 H1 96(2) . .
O1 P1 C11 100.2(2) . .
O1 P1 C7 97.5(2) . .
C11 P1 C7 112.5(3) . .
O1 P1 Ir1 104.74(15) . .
C11 P1 Ir1 117.38(18) . .
C7 P1 Ir1 119.60(17) . .
O2 P2 C19 100.4(2) . .
O2 P2 C15 97.2(2) . .
C19 P2 C15 111.9(3) . .
O2 P2 Ir1 105.36(15) . .
C19 P2 Ir1 115.95(18) . .
C15 P2 Ir1 121.28(18) . .
C2 O1 P1 115.6(3) . .
C6 O2 P2 115.2(3) . .
B1 O3 C23 108.2(4) . .
B1 O4 C24 108.4(4) . .
C31 O5 C30 108.7(16) 2 .
C31 O5 H31A 141.3 2 .
C6 C1 C2 115.9(4) . .
C6 C1 Ir1 122.1(4) . .
C2 C1 Ir1 121.5(4) . .
O1 C2 C3 118.7(5) . .
O1 C2 C1 118.2(4) . .
C3 C2 C1 123.1(5) . .
C2 C3 C4 117.6(5) . .
C2 C3 H3 121.2 . .
C4 C3 H3 121.2 . .
C5 C4 C3 122.0(5) . .
C5 C4 H4 119.0 . .
C3 C4 H4 119.0 . .
C4 C5 C6 117.7(5) . .
C4 C5 H5 121.1 . .
C6 C5 H5 121.1 . .
O2 C6 C5 118.7(5) . .
O2 C6 C1 117.8(4) . .
C5 C6 C1 123.5(5) . .
C8 C7 C9 109.5(5) . .
C8 C7 C10 109.8(4) . .
C9 C7 C10 108.3(4) . .
C8 C7 P1 111.7(4) . .
C9 C7 P1 112.8(4) . .
C10 C7 P1 104.6(4) . .
C7 C8 H8A 109.5 . .
C7 C8 H8B 109.5 . .
H8A C8 H8B 109.5 . .
C7 C8 H8C 109.5 . .
H8A C8 H8C 109.5 . .
H8B C8 H8C 109.5 . .
C7 C9 H9A 109.5 . .
C7 C9 H9B 109.5 . .
H9A C9 H9B 109.5 . .
C7 C9 H9C 109.5 . .
H9A C9 H9C 109.5 . .
H9B C9 H9C 109.5 . .
C7 C10 H10A 109.5 . .
C7 C10 H10B 109.5 . .
H10A C10 H10B 109.5 . .
C7 C10 H10C 109.5 . .
H10A C10 H10C 109.5 . .
H10B C10 H10C 109.5 . .
C14 C11 C13 109.8(5) . .
C14 C11 C12 108.8(5) . .
C13 C11 C12 108.5(5) . .
C14 C11 P1 115.2(4) . .
C13 C11 P1 109.3(4) . .
C12 C11 P1 105.0(4) . .
C11 C12 H12A 109.5 . .
C11 C12 H12B 109.5 . .
H12A C12 H12B 109.5 . .
C11 C12 H12C 109.5 . .
H12A C12 H12C 109.5 . .
H12B C12 H12C 109.5 . .
C11 C13 H13A 109.5 . .
C11 C13 H13B 109.5 . .
H13A C13 H13B 109.5 . .
C11 C13 H13C 109.5 . .
H13A C13 H13C 109.5 . .
H13B C13 H13C 109.5 . .
C11 C14 H14A 109.5 . .
C11 C14 H14B 109.5 . .
H14A C14 H14B 109.5 . .
C11 C14 H14C 109.5 . .
H14A C14 H14C 109.5 . .
H14B C14 H14C 109.5 . .
C16 C15 C17 107.6(5) . .
C16 C15 C18 110.5(5) . .
C17 C15 C18 108.7(5) . .
C16 C15 P2 106.0(4) . .
C17 C15 P2 111.3(4) . .
C18 C15 P2 112.7(4) . .
C15 C16 H16A 109.5 . .
C15 C16 H16B 109.5 . .
H16A C16 H16B 109.5 . .
C15 C16 H16C 109.5 . .
H16A C16 H16C 109.5 . .
H16B C16 H16C 109.5 . .
C15 C17 H17A 109.5 . .
C15 C17 H17B 109.5 . .
H17A C17 H17B 109.5 . .
C15 C17 H17C 109.5 . .
H17A C17 H17C 109.5 . .
H17B C17 H17C 109.5 . .
C15 C18 H18A 109.5 . .
C15 C18 H18B 109.5 . .
H18A C18 H18B 109.5 . .
C15 C18 H18C 109.5 . .
H18A C18 H18C 109.5 . .
H18B C18 H18C 109.5 . .
C21 C19 C20 110.4(4) . .
C21 C19 C22 109.9(5) . .
C20 C19 C22 108.0(5) . .
C21 C19 P2 108.6(4) . .
C20 C19 P2 115.1(4) . .
C22 C19 P2 104.7(4) . .
C19 C20 H20A 109.5 . .
C19 C20 H20B 109.5 . .
H20A C20 H20B 109.5 . .
C19 C20 H20C 109.5 . .
H20A C20 H20C 109.5 . .
H20B C20 H20C 109.5 . .
C19 C21 H21A 110.0 . .
C19 C21 H21B 109.3 . .
H21A C21 H21B 109.5 . .
C19 C21 H21C 109.1 . .
H21A C21 H21C 109.5 . .
H21B C21 H21C 109.5 . .
C19 C22 H22A 109.5 . .
C19 C22 H22B 109.5 . .
H22A C22 H22B 109.5 . .
C19 C22 H22C 109.5 . .
H22A C22 H22C 109.5 . .
H22B C22 H22C 109.5 . .
O3 C23 C25 107.5(5) . .
O3 C23 C26 109.1(5) . .
C25 C23 C26 110.6(6) . .
O3 C23 C24 101.8(4) . .
C25 C23 C24 113.0(5) . .
C26 C23 C24 114.2(5) . .
O4 C24 C28 109.8(4) . .
O4 C24 C27 106.4(5) . .
C28 C24 C27 109.8(5) . .
O4 C24 C23 101.6(4) . .
C28 C24 C23 115.4(5) . .
C27 C24 C23 113.1(5) . .
C23 C25 H25A 109.5 . .
C23 C25 H25B 109.5 . .
H25A C25 H25B 109.5 . .
C23 C25 H25C 109.5 . .
H25A C25 H25C 109.5 . .
H25B C25 H25C 109.5 . .
C23 C26 H26A 109.5 . .
C23 C26 H26B 109.5 . .
H26A C26 H26B 109.5 . .
C23 C26 H26C 109.5 . .
H26A C26 H26C 109.5 . .
H26B C26 H26C 109.5 . .
C24 C27 H27A 109.5 . .
C24 C27 H27B 109.5 . .
H27A C27 H27B 109.5 . .
C24 C27 H27C 109.5 . .
H27A C27 H27C 109.5 . .
H27B C27 H27C 109.5 . .
C24 C28 H28A 109.5 . .
C24 C28 H28B 109.5 . .
H28A C28 H28B 109.5 . .
C24 C28 H28C 109.5 . .
H28A C28 H28C 109.5 . .
H28B C28 H28C 109.5 . .
C30 C29 C29 106.5(11) . 2
C30 C29 H29A 109.7 . .
C29 C29 H29A 110.8 2 .
C30 C29 H29B 110.7 . .
C29 C29 H29B 110.4 2 .
H29A C29 H29B 108.8 . .
C30 C29 H29C 131.0 . .
C29 C29 H29C 110.7 2 .
H29A C29 H29C 85.7 . .
C30 C29 H29D 83.0 . .
C29 C29 H29D 112.9 2 .
H29B C29 H29D 128.0 . .
H29C C29 H29D 109.6 . .
O5 C30 C29 112.7(18) . .
O5 C30 H29D 133.8 . .
O5 C30 H30A 108.2 . .
C29 C30 H30A 109.7 . .
H29D C30 H30A 74.1 . .
O5 C30 H30B 108.8 . .
C29 C30 H30B 109.4 . .
H29D C30 H30B 114.1 . .
H30A C30 H30B 107.8 . .
O5 C30 H31A 61.4 . .
C29 C30 H31A 162.0 . .
H29D C30 H31A 159.4 . .
H30A C30 H31A 88.1 . .
H30B C30 H31A 60.9 . .
O5 C31 H30B 156.0 2 .
C31 C31 H30B 150.2 2 .
O5 C31 H31A 110.7 2 .
C31 C31 H31A 101.3 2 .
H30B C31 H31A 52.6 . .
O5 C31 H31B 111.6 2 .
C31 C31 H31B 143.2 2 .
H30B C31 H31B 66.5 . .
H31A C31 H31B 109.3 . .
O3 B1 O4 109.3(4) . .
O3 B1 Ir1 124.5(4) . .
O4 B1 Ir1 125.7(4) . .
O3 B1 H1 117(3) . .
O4 B1 H1 114(2) . .
Ir1 B1 H1 48(2) . .

loop_
_geom_bond_atom_site_label_1
_geom_bond_atom_site_label_2
_geom_bond_distance
_geom_bond_site_symmetry_2
Ir1 C1 2.036(4) .
Ir1 B1 2.082(5) .
Ir1 P2 2.2816(13) .
Ir1 P1 2.2928(13) .
Ir1 H1 1.56(6) .
P1 O1 1.674(4) .
P1 C11 1.856(6) .
P1 C7 1.874(5) .
P2 O2 1.671(4) .
P2 C19 1.866(5) .
P2 C15 1.884(5) .
O1 C2 1.372(6) .
O2 C6 1.386(6) .
O3 B1 1.391(7) .
O3 C23 1.456(6) .
O4 B1 1.398(6) .
O4 C24 1.450(6) .
O5 C31 1.31(4) 2
O5 C30 1.35(4) .
C1 C6 1.397(7) .
C1 C2 1.406(7) .
C2 C3 1.389(7) .
C3 C4 1.403(8) .
C3 H3 0.9500 .
C4 C5 1.386(8) .
C4 H4 0.9500 .
C5 C6 1.390(7) .
C5 H5 0.9500 .
C7 C8 1.525(7) .
C7 C9 1.535(7) .
C7 C10 1.542(7) .
C8 H8A 0.9800 .
C8 H8B 0.9800 .
C8 H8C 0.9800 .
C9 H9A 0.9800 .
C9 H9B 0.9800 .
C9 H9C 0.9800 .
C10 H10A 0.9800 .
C10 H10B 0.9800 .
C10 H10C 0.9800 .
C11 C14 1.522(8) .
C11 C13 1.540(7) .
C11 C12 1.540(8) .
C12 H12A 0.9800 .
C12 H12B 0.9800 .
C12 H12C 0.9800 .
C13 H13A 0.9800 .
C13 H13B 0.9800 .
C13 H13C 0.9800 .
C14 H14A 0.9800 .
C14 H14B 0.9800 .
C14 H14C 0.9800 .
C15 C16 1.524(8) .
C15 C17 1.540(8) .
C15 C18 1.540(8) .
C16 H16A 0.9800 .
C16 H16B 0.9800 .
C16 H16C 0.9800 .
C17 H17A 0.9800 .
C17 H17B 0.9800 .
C17 H17C 0.9800 .
C18 H18A 0.9800 .
C18 H18B 0.9800 .
C18 H18C 0.9800 .
C19 C21 1.521(7) .
C19 C20 1.531(8) .
C19 C22 1.539(8) .
C20 H20A 0.9800 .
C20 H20B 0.9800 .
C20 H20C 0.9800 .
C21 H21A 0.9599 .
C21 H21B 0.9602 .
C21 H21C 0.9601 .
C22 H22A 0.9800 .
C22 H22B 0.9800 .
C22 H22C 0.9800 .
C23 C25 1.518(9) .
C23 C26 1.519(8) .
C23 C24 1.547(8) .
C24 C28 1.509(7) .
C24 C27 1.511(8) .
C25 H25A 0.9800 .
C25 H25B 0.9800 .
C25 H25C 0.9800 .
C26 H26A 0.9800 .
C26 H26B 0.9800 .
C26 H26C 0.9800 .
C27 H27A 0.9800 .
C27 H27B 0.9800 .
C27 H27C 0.9800 .
C28 H28A 0.9800 .
C28 H28B 0.9800 .
C28 H28C 0.9800 .
C29 C30 1.41(2) .
C29 C29 1.485(14) 2
C29 H29A 0.9700 .
C29 H29B 0.9700 .
C29 H29C 0.9775 .
C29 H29D 0.9604 .
C30 H30A 0.9700 .
C30 H30B 0.9700 .
C31 O5 1.31(4) 2
C31 H30B 1.0258 .
C31 H31A 0.9718 .
C31 H31B 0.9620 .
B1 H1 1.47(6) .

loop_
_geom_torsion_atom_site_label_1
_geom_torsion_atom_site_label_2
_geom_torsion_atom_site_label_3
_geom_torsion_atom_site_label_4
_geom_torsion
_geom_torsion_site_symmetry_1
C1 Ir1 P1 O1 -5.57(19) .
B1 Ir1 P1 O1 -160.7(2) .
P2 Ir1 P1 O1 -11.5(2) .
C1 Ir1 P1 C11 -115.6(2) .
B1 Ir1 P1 C11 89.3(3) .
P2 Ir1 P1 C11 -121.5(2) .
C1 Ir1 P1 C7 102.2(2) .
B1 Ir1 P1 C7 -53.0(2) .
P2 Ir1 P1 C7 96.2(2) .
C1 Ir1 P2 O2 4.1(2) .
B1 Ir1 P2 O2 159.7(2) .
P1 Ir1 P2 O2 10.0(2) .
C1 Ir1 P2 C19 114.0(2) .
B1 Ir1 P2 C19 -90.4(2) .
P1 Ir1 P2 C19 120.0(2) .
C1 Ir1 P2 C15 -104.6(2) .
B1 Ir1 P2 C15 51.0(3) .
P1 Ir1 P2 C15 -98.6(2) .
C11 P1 O1 C2 127.8(4) .
C7 P1 O1 C2 -117.6(4) .
Ir1 P1 O1 C2 5.8(4) .
C19 P2 O2 C6 -124.6(4) .
C15 P2 O2 C6 121.4(4) .
Ir1 P2 O2 C6 -3.8(4) .
B1 Ir1 C1 C6 -87.5(6) .
P2 Ir1 C1 C6 -4.6(4) .
P1 Ir1 C1 C6 177.6(4) .
B1 Ir1 C1 C2 100.6(6) .
P2 Ir1 C1 C2 -176.5(4) .
P1 Ir1 C1 C2 5.7(4) .
P1 O1 C2 C3 178.7(4) .
P1 O1 C2 C1 -2.1(6) .
C6 C1 C2 O1 -176.2(4) .
Ir1 C1 C2 O1 -3.8(6) .
C6 C1 C2 C3 3.0(7) .
Ir1 C1 C2 C3 175.4(4) .
O1 C2 C3 C4 178.5(5) .
C1 C2 C3 C4 -0.7(8) .
C2 C3 C4 C5 -1.5(8) .
C3 C4 C5 C6 1.2(9) .
P2 O2 C6 C5 -179.9(4) .
P2 O2 C6 C1 0.8(6) .
C4 C5 C6 O2 -177.9(5) .
C4 C5 C6 C1 1.3(8) .
C2 C1 C6 O2 175.9(4) .
Ir1 C1 C6 O2 3.5(7) .
C2 C1 C6 C5 -3.3(8) .
Ir1 C1 C6 C5 -175.7(4) .
O1 P1 C7 C8 -155.2(4) .
C11 P1 C7 C8 -50.9(4) .
Ir1 P1 C7 C8 93.0(4) .
O1 P1 C7 C9 -31.4(4) .
C11 P1 C7 C9 72.9(4) .
Ir1 P1 C7 C9 -143.1(3) .
O1 P1 C7 C10 86.0(3) .
C11 P1 C7 C10 -169.7(3) .
Ir1 P1 C7 C10 -25.7(4) .
O1 P1 C11 C14 60.7(5) .
C7 P1 C11 C14 -41.9(5) .
Ir1 P1 C11 C14 173.3(4) .
O1 P1 C11 C13 -175.1(4) .
C7 P1 C11 C13 82.3(4) .
Ir1 P1 C11 C13 -62.5(4) .
O1 P1 C11 C12 -58.9(4) .
C7 P1 C11 C12 -161.5(3) .
Ir1 P1 C11 C12 53.7(4) .
O2 P2 C15 C16 -87.2(4) .
C19 P2 C15 C16 168.5(4) .
Ir1 P2 C15 C16 25.7(4) .
O2 P2 C15 C17 29.5(4) .
C19 P2 C15 C17 -74.8(4) .
Ir1 P2 C15 C17 142.4(3) .
O2 P2 C15 C18 151.9(4) .
C19 P2 C15 C18 47.6(5) .
Ir1 P2 C15 C18 -95.2(4) .
O2 P2 C19 C21 173.8(4) .
C15 P2 C19 C21 -83.9(4) .
Ir1 P2 C19 C21 61.0(4) .
O2 P2 C19 C20 -61.9(5) .
C15 P2 C19 C20 40.3(5) .
Ir1 P2 C19 C20 -174.8(4) .
O2 P2 C19 C22 56.5(4) .
C15 P2 C19 C22 158.7(4) .
Ir1 P2 C19 C22 -56.4(4) .
B1 O3 C23 C25 -92.3(6) .
B1 O3 C23 C26 147.7(5) .
B1 O3 C23 C24 26.7(6) .
B1 O4 C24 C28 149.6(5) .
B1 O4 C24 C27 -91.6(5) .
B1 O4 C24 C23 27.0(5) .
O3 C23 C24 O4 -31.9(5) .
C25 C23 C24 O4 83.1(5) .
C26 C23 C24 O4 -149.3(5) .
O3 C23 C24 C28 -150.6(5) .
C25 C23 C24 C28 -35.6(7) .
C26 C23 C24 C28 92.0(6) .
O3 C23 C24 C27 81.8(5) .
C25 C23 C24 C27 -163.2(5) .
C26 C23 C24 C27 -35.6(7) .
C31 O5 C30 C29 16(3) 2
C29 C29 C30 O5 -22(3) 2
C23 O3 B1 O4 -10.9(6) .
C23 O3 B1 Ir1 161.7(4) .
C24 O4 B1 O3 -11.4(6) .
C24 O4 B1 Ir1 176.2(4) .
C1 Ir1 B1 O3 -79.5(7) .
P2 Ir1 B1 O3 -158.7(4) .
P1 Ir1 B1 O3 10.5(5) .
C1 Ir1 B1 O4 91.8(7) .
P2 Ir1 B1 O4 12.6(4) .
P1 Ir1 B1 O4 -178.2(4) .
